data_2217841
loop_
_publ_author_name
'Ktari, Lilia'
'Abdelhedi, Mohamed'
'Dammak, Mohamed'
'Cousson, Alain'
'Kolsi, Abdelwaheb'

_publ_section_title
;
 The solid solution Na~0.39~(NH~4~)~1.61~SO~4~&#x00B7;Te(OH)~6~
;
_journal_coeditor_code WM2171
_journal_issue 3
_journal_name_full 'Acta Crystallographica Section E'
_journal_page_first i18
_journal_page_last i19
_journal_paper_doi 10.1107/S1600536808003425
_journal_volume 64
_journal_year 2008
_chemical_formula_iupac 'Na0.39 (N H4)1.61 S O4, Te (O H)6'
_chemical_formula_structural '((N H4)1.61 Na0.39) (S O4) Te (O H)6'
_chemical_formula_sum 'H6 N1.61 Na0.39 O10 S Te'
_chemical_formula_weight 357.22
_chemical_name_systematic
;
sodium ammonium sulfate--telluric acid (1/1)
;
_space_group_IT_number 14
_symmetry_cell_setting monoclinic
_symmetry_space_group_name_Hall '-P 2ybc'
_symmetry_space_group_name_H-M 'P 1 21/c 1'
_atom_sites_solution_hydrogens geom
_atom_sites_solution_primary direct
_atom_sites_solution_secondary difmap
_audit_creation_method CRYSTALS_ver_12.51
_cell_angle_alpha 90
_cell_angle_beta 106.580(10)
_cell_angle_gamma 90
_cell_formula_units_Z 4
_cell_length_a 13.6900(10)
_cell_length_b 6.5920(10)
_cell_length_c 11.3450(10)
_cell_measurement_reflns_used 919
_cell_measurement_temperature 298
_cell_measurement_theta_max 30.1
_cell_measurement_theta_min 2.7
_cell_volume 981.26(19)
_computing_cell_refinement 'DENZO/SCALEPACK (Otwinowski & Minor, 1997)'
_computing_data_collection 'COLLECT (Nonius, 2001)'
_computing_data_reduction 'DENZO/SCALEPACK (Otwinowski & Minor, 1997)'
_computing_molecular_graphics 'DIAMOND (Brandenburg & Berndt, 1999)'
_computing_publication_material 'CRYSTALS (Betteridge <i>et al.</i>,  2003)'
_computing_structure_refinement 'CRYSTALS (Betteridge <i>et al.</i>,  2003)'
_computing_structure_solution 'SHELXS86 (Sheldrick, 2008)'
_diffrn_ambient_temperature 297
_diffrn_measured_fraction_theta_full 0.996
_diffrn_measured_fraction_theta_max 0.993
_diffrn_measurement_device_type 'Nonius KappaCCD'
_diffrn_measurement_method \f
_diffrn_radiation_monochromator graphite
_diffrn_radiation_type 'Mo K\a'
_diffrn_radiation_wavelength 0.71073
_diffrn_reflns_av_R_equivalents 0.000
_diffrn_reflns_limit_h_max 14
_diffrn_reflns_limit_h_min -16
_diffrn_reflns_limit_k_max 7
_diffrn_reflns_limit_k_min -7
_diffrn_reflns_limit_l_max 5
_diffrn_reflns_limit_l_min -5
_diffrn_reflns_number 919
_diffrn_reflns_theta_full 29.571
_diffrn_reflns_theta_max 30.174
_diffrn_reflns_theta_min 1.596
_diffrn_standards_number 0
_exptl_absorpt_coefficient_mu 3.301
_exptl_absorpt_correction_T_max 0.719
_exptl_absorpt_correction_T_min 0.615
_exptl_absorpt_correction_type multi-scan
_exptl_absorpt_process_details '(MULABS in PLATON; Spek, 2007)'
_exptl_crystal_colour colourless
_exptl_crystal_density_diffrn 2.418
_exptl_crystal_description parallelepiped
_exptl_crystal_F_000 678.224
_exptl_crystal_size_max 0.15
_exptl_crystal_size_mid 0.14
_exptl_crystal_size_min 0.10
_refine_diff_density_max 0.51
_refine_diff_density_min -1.15
_refine_ls_extinction_method None
_refine_ls_goodness_of_fit_ref 0.9335
_refine_ls_hydrogen_treatment constr
_refine_ls_matrix_type full
_refine_ls_number_parameters 104
_refine_ls_number_reflns 638
_refine_ls_number_restraints 1
_refine_ls_R_factor_all 0.0412
_refine_ls_R_factor_gt 0.0318
_refine_ls_shift/su_max 0.000105
_refine_ls_structure_factor_coef F
_refine_ls_weighting_details
;
Chebychev polynomial, (Watkin, 1994, Prince, 1982)
 [weight] = 1.0/[A~0~*T~0~(x)+A~1~*T~1~(x) ... +A~n-1~]*T~n-1~(x)]
 where A~i~ are the Chebychev coefficients listed below and x= Fcalc/Fmax
 Method = Robust Weighting (Prince, 1982);
 W = [weight] * [1-(deltaF/6*sigmaF)^2^]^2^
 A~i~ are: 0.527 0.367 0.302
;
_refine_ls_weighting_scheme calc
_refine_ls_wR_factor_all 0.0535
_refine_ls_wR_factor_gt 0.0433
_refine_ls_wR_factor_ref 0.0433
_reflns_number_gt 638
_reflns_number_total 849
_reflns_threshold_expression I>3\s(I)
_cod_data_source_file wm2171.cif
_cod_data_source_block I
_cod_original_sg_symbol_H-M 'P 21/c'
_cod_original_formula_sum 'H6 N1.61 Na0.39 O10 S1 Te1'
_cod_database_code 2217841
_cod_database_fobs_code 2217841

loop_
_symmetry_equiv_pos_as_xyz
x,y,z
-x,-y,-z
-x,y+1/2,-z+1/2
x,-y+1/2,z+1/2

loop_
_atom_site_type_symbol
_atom_site_label
_atom_site_fract_x
_atom_site_fract_y
_atom_site_fract_z
_atom_site_U_iso_or_equiv
_atom_site_adp_type
_atom_site_occupancy
Te Te1 0.5000 0.5000 0.0000 0.0099 Uani 1.0000
Te Te2 0.0000 1.0000 0.0000 0.0106 Uani 1.0000
S S1 -0.24900(9) -0.49139(17) -0.2352(2) 0.0124 Uani 1.0000
Na Na1 -0.1448(2) 0.0149(2) -0.3454(2) 0.0181 Uani 0.2590
N N1 -0.1448(2) 0.0149(2) -0.3454(2) 0.0181 Uani 0.7410
Na Na2 -0.3539(2) 0.0047(2) -0.0920(2) 0.0229 Uani 0.1300
N N2 -0.3539(2) 0.0047(2) -0.0920(2) 0.0229 Uani 0.8700
O O1 0.5309(3) 0.5871(6) -0.1453(6) 0.0241 Uani 1.0000
O O2 0.4606(3) 0.2370(5) -0.0661(5) 0.0232 Uani 1.0000
O O3 0.3647(2) 0.6044(5) -0.0656(5) 0.0174 Uani 1.0000
O O4 -0.1350(2) 1.0859(5) -0.0867(5) 0.0188 Uani 1.0000
O O5 0.0167(2) 1.2375(5) 0.1011(5) 0.0150 Uani 1.0000
O O6 0.0519(2) 1.1390(5) -0.1165(6) 0.0174 Uani 1.0000
O O7 -0.1698(3) -0.5105(5) -0.1149(6) 0.0221 Uani 1.0000
O O8 -0.3350(2) -0.6287(5) -0.2355(5) 0.0160 Uani 1.0000
O O9 -0.2843(2) -0.2792(5) -0.2508(5) 0.0202 Uani 1.0000
O O10 -0.2079(3) -0.5499(6) -0.3357(6) 0.0213 Uani 1.0000
H H1 0.5496 0.4942 -0.1631 0.0500 Uiso 1.0000
H H2 0.4006 0.2489 -0.1288 0.0500 Uiso 1.0000
H H3 0.3748 0.7041 -0.1257 0.0500 Uiso 1.0000
H H4 -0.1328 1.2273 -0.0942 0.0500 Uiso 1.0000
H H5 -0.0379 1.3302 0.0591 0.0500 Uiso 1.0000
H H6 0.1037 1.0563 -0.1347 0.0500 Uiso 1.0000

loop_
_atom_site_aniso_label
_atom_site_aniso_U_11
_atom_site_aniso_U_22
_atom_site_aniso_U_33
_atom_site_aniso_U_12
_atom_site_aniso_U_13
_atom_site_aniso_U_23
Te1 0.00995(8) 0.00995(8) 0.00995(8) 0.00017(8) 0.00296(8) 0.00017(8)
Te2 0.01064(8) 0.01064(8) 0.01064(8) 0.00017(8) 0.00316(8) 0.00017(8)
S1 0.0128(9) 0.0116(8) 0.013(3) 0.0000(4) 0.0042(12) 0.0010(8)
Na1 0.0213(2) 0.0181(2) 0.0197(2) 0.0029(2) 0.0133(2) 0.0000(2)
N1 0.0213(2) 0.0181(2) 0.0197(2) 0.0029(2) 0.0133(2) 0.0000(2)
Na2 0.0233(2) 0.0199(2) 0.0285(2) -0.0014(2) 0.0122(2) 0.0024(2)
N2 0.0233(2) 0.0199(2) 0.0285(2) -0.0014(2) 0.0122(2) 0.0024(2)
O1 0.0316(18) 0.030(2) 0.016(2) 0.0127(15) 0.015(2) 0.009(2)
O2 0.0272(16) 0.0145(12) 0.020(4) 0.0006(12) -0.006(2) -0.0080(17)
O3 0.0103(11) 0.0209(16) 0.021(4) 0.0017(11) 0.0045(16) 0.003(2)
O4 0.0143(11) 0.0161(16) 0.023(4) 0.0017(11) 0.0005(15) 0.0052(19)
O5 0.0194(15) 0.0176(14) 0.008(3) 0.0032(12) 0.0042(19) -0.0027(16)
O6 0.0234(16) 0.0191(15) 0.014(3) 0.0045(13) 0.0119(19) 0.0034(17)
O7 0.0190(18) 0.0192(18) 0.022(4) -0.0001(12) -0.004(2) 0.002(2)
O8 0.0157(15) 0.0212(16) 0.013(5) -0.0030(12) 0.006(2) 0.002(2)
O9 0.0167(16) 0.0146(13) 0.026(5) 0.0022(12) 0.001(2) 0.001(2)
O10 0.0189(18) 0.0247(16) 0.026(4) -0.0032(14) 0.015(2) -0.005(2)

loop_
_atom_type_symbol
_atom_type_scat_dispersion_real
_atom_type_scat_dispersion_imag
_atom_type_scat_source
Te -0.5308 1.6751 'International Tables Vol C 4.2.6.8 and 6.1.1.4'
S 0.1246 0.1234 'International Tables Vol C 4.2.6.8 and 6.1.1.4'
N 0.0061 0.0033 'International Tables Vol C 4.2.6.8 and 6.1.1.4'
Na 0.0362 0.0249 'International Tables Vol C 4.2.6.8 and 6.1.1.4'
O 0.0106 0.0060 'International Tables Vol C 4.2.6.8 and 6.1.1.4'
H 0.0000 0.0000 'International Tables Vol C 4.2.6.8 and 6.1.1.4'

loop_
_geom_angle_atom_site_label_1
_geom_angle_atom_site_label_2
_geom_angle_atom_site_label_3
_geom_angle_site_symmetry_1
_geom_angle_site_symmetry_3
_geom_angle
_geom_angle_publ_flag
O3 Te1 O2 2_665 2_665 92.32(15) no
O3 Te1 O1 2_665 2_665 89.1(2) no
O2 Te1 O1 2_665 2_665 92.4(2) no
O3 Te1 O1 2_665 . 90.9(2) no
O2 Te1 O1 2_665 . 87.6(2) no
O1 Te1 O1 2_665 . 179.994 no
H1 Te1 O2 2_665 . 103.413 no
O3 Te1 O2 2_665 . 87.68(15) no
O2 Te1 O2 2_665 . 179.994 no
O1 Te1 O2 2_665 . 87.6(2) no
O1 Te1 O2 . . 92.4(2) no
H1 Te1 O3 2_665 . 79.615 no
O3 Te1 O3 2_665 . 179.994 no
O2 Te1 O3 2_665 . 87.68(15) no
O1 Te1 O3 2_665 . 90.9(2) no
O1 Te1 O3 . . 89.1(2) no
O2 Te1 O3 . . 92.32(15) no
O5 Te2 O4 2_575 2_575 89.93(16) no
O5 Te2 O6 2_575 2_575 91.02(19) no
O4 Te2 O6 2_575 2_575 89.85(18) no
O5 Te2 O4 2_575 . 90.07(16) no
O4 Te2 O4 2_575 . 179.994 no
O6 Te2 O4 2_575 . 90.15(18) no
O5 Te2 O5 2_575 . 179.994 no
O4 Te2 O5 2_575 . 90.07(16) no
O6 Te2 O5 2_575 . 88.98(19) no
O4 Te2 O5 . . 89.93(16) no
O5 Te2 O6 2_575 . 88.98(19) no
O4 Te2 O6 2_575 . 90.15(18) no
O6 Te2 O6 2_575 . 179.994 no
O4 Te2 O6 . . 89.85(18) no
O5 Te2 O6 . . 91.02(19) no
O7 S1 O8 . . 108.7(3) no
O7 S1 O9 . . 108.6(3) no
O8 S1 O9 . . 110.21(19) no
O7 S1 O10 . . 110.6(3) no
O8 S1 O10 . . 108.6(3) no
O9 S1 O10 . . 110.1(3) no

loop_
_geom_bond_atom_site_label_1
_geom_bond_atom_site_label_2
_geom_bond_site_symmetry_2
_geom_bond_distance
_geom_bond_publ_flag
Te1 H1 2_665 2.146 no
Te1 O3 2_665 1.916(3) no
Te1 O2 2_665 1.905(4) no
Te1 O1 2_665 1.903(6) no
Te1 O1 . 1.903(6) yes
Te1 O2 . 1.905(4) yes
Te1 O3 . 1.916(3) yes
Te1 H1 . 2.146 no
Te2 O5 2_575 1.915(4) no
Te2 O4 2_575 1.914(3) no
Te2 O6 2_575 1.904(5) no
Te2 O4 . 1.914(3) yes
Te2 O5 . 1.915(4) yes
Te2 O6 . 1.904(5) yes
S1 O7 . 1.486(6) yes
S1 O8 . 1.485(3) yes
S1 O9 . 1.474(3) yes
S1 O10 . 1.460(6) yes
O1 H1 . 0.715 no
O2 H2 . 0.924 no
O3 H3 . 0.985 no
O4 H4 . 0.937 no
O5 H5 . 0.978 no
O6 H6 . 0.963 no
Na1 O6 3_534 2.873(4) yes
Na1 O4 1_545 2.937(6) yes
Na1 O5 4_564 2.947(4) yes
Na1 O3 3_544 2.950(4) yes
Na1 O7 4_544 2.978(7) yes
Na1 O10 1_565 3.008(4) yes
Na1 O9 . 3.120(4) yes
Na1 O6 1_545 3.267(6) yes
Na1 O5 2_565 3.278(5) yes
Na2 O9 . 2.938(5) yes
Na2 O8 1_565 2.966(4) yes
Na2 O4 1_545 3.029(4) yes
Na2 O10 4_545 3.037(7) yes
Na2 O2 1_455 3.050(4) yes
Na2 O2 2_555 3.063(5) yes
Na2 O1 1_445 3.144(5) yes
Na2 O3 2_565 3.164(5) yes
Na2 O1 3_544 3.305(6) yes

loop_
_geom_hbond_atom_site_label_D
_geom_hbond_atom_site_label_H
_geom_hbond_atom_site_label_A
_geom_hbond_site_symmetry_A
_geom_hbond_distance_DH
_geom_hbond_distance_HA
_geom_hbond_distance_DA
_geom_hbond_angle_DHA
_geom_hbond_publ_flag
O2 H2 O9 3_554 0.924(4) 1.787(4) 2.700(6) 169.2(2) yes
O3 H3 O8 3_564 0.985(5) 1.871(5) 2.799(7) 155.7(2) yes
O4 H4 O7 1_575 0.937(3) 1.798(3) 2.706(7) 162.4(2) yes
O6 H6 O10 3_564 0.963(4) 1.706(4) 2.658(6) 169.5(3) yes
N1 . O6 3_534 . . 2.873(4) . yes
N1 . O4 1_545 . . 2.937(6) . yes
N1 . O5 4_564 . . 2.947(4) . yes
N1 . O3 3_544 . . 2.950(4) . yes
N1 . O7 4_544 . . 2.978(7) . yes
N1 . O10 1_565 . . 3.008(4) . yes
N2 . O9 . . . 2.938(5) . yes
N2 . O8 1_565 . . 2.966(4) . yes
N2 . O4 1_545 . . 3.029(4) . yes
N2 . O10 4_545 . . 3.037(7) . yes
N2 . O2 1_455 . . 3.050(4) . yes
N2 . O2 2_555 . . 3.063(5) . yes
